data_2210238
loop_
_publ_author_name
'Liu, Ji-Wei'
'Zhu, Bin'
'Tian, Ye'
'Gu, Chang-Sheng'

_publ_section_title Aquabis(2,4-dichlorophenoxyacetato)(1,10-phenanthroline-\k^2^<i>N</i>,<i>N</i>')copper(II)
_journal_coeditor_code GK2021
_journal_issue 9
_journal_name_full 'Acta Crystallographica Section E'
_journal_page_first m2030
_journal_page_last m2032
_journal_paper_doi 10.1107/S1600536806029163
_journal_volume 62
_journal_year 2006
_chemical_formula_iupac '[Cu (C8 H5 Cl2 O3)2 (C12 H8 N2) (H2 O)]'
_chemical_formula_moiety 'C28 H20 Cl4 Cu N2 O7'
_chemical_formula_sum 'C28 H20 Cl4 Cu N2 O7'
_chemical_formula_weight 701.80
_chemical_name_systematic
;
Aquabis(2,4-dichlorophenoxyacetato)(1,10-phenanthroline-\k^2^N,N')copper(II)
;
_space_group_IT_number 2
_symmetry_cell_setting triclinic
_symmetry_space_group_name_Hall '-P 1'
_symmetry_space_group_name_H-M 'P -1'
_atom_sites_solution_hydrogens geom
_atom_sites_solution_primary direct
_atom_sites_solution_secondary difmap
_cell_angle_alpha 111.07(3)
_cell_angle_beta 95.34(3)
_cell_angle_gamma 103.22(3)
_cell_formula_units_Z 2
_cell_length_a 8.6317(17)
_cell_length_b 12.595(3)
_cell_length_c 14.491(3)
_cell_measurement_reflns_used 10680
_cell_measurement_temperature 295(2)
_cell_measurement_theta_max 27.47
_cell_measurement_theta_min 3.07
_cell_volume 1404.2(7)
_computing_cell_refinement RAPID-AUTO
_computing_data_collection 'RAPID-AUTO (Rigaku, 1998)'
_computing_data_reduction 'CrystalStructure (Rigaku/MSC, 2002)'
_computing_molecular_graphics 'ORTEPII (Johnson, 1976)'
_computing_publication_material SHELXL97
_computing_structure_refinement 'SHELXL97 (Sheldrick, 1997)'
_computing_structure_solution 'SHELXS97 (Sheldrick, 1997)'
_diffrn_ambient_temperature 295(2)
_diffrn_detector_area_resol_mean 10
_diffrn_measured_fraction_theta_full 0.987
_diffrn_measured_fraction_theta_max 0.987
_diffrn_measurement_device_type 'Rigaku R-AXIS RAPID'
_diffrn_measurement_method \w
_diffrn_radiation_monochromator graphite
_diffrn_radiation_source 'fine-focus sealed tube'
_diffrn_radiation_type MoK\a
_diffrn_radiation_wavelength 0.71073
_diffrn_reflns_av_R_equivalents 0.0292
_diffrn_reflns_av_sigmaI/netI 0.0394
_diffrn_reflns_limit_h_max 11
_diffrn_reflns_limit_h_min -11
_diffrn_reflns_limit_k_max 16
_diffrn_reflns_limit_k_min -16
_diffrn_reflns_limit_l_max 18
_diffrn_reflns_limit_l_min -17
_diffrn_reflns_number 13741
_diffrn_reflns_theta_full 27.48
_diffrn_reflns_theta_max 27.48
_diffrn_reflns_theta_min 3.07
_diffrn_standards_number 0
_exptl_absorpt_coefficient_mu 1.210
_exptl_absorpt_correction_T_max 0.889
_exptl_absorpt_correction_T_min 0.794
_exptl_absorpt_correction_type multi-scan
_exptl_absorpt_process_details '(ABSCOR; Higashi, 1995)'
_exptl_crystal_colour Blue
_exptl_crystal_density_diffrn 1.660
_exptl_crystal_density_method 'not measured'
_exptl_crystal_description Prism
_exptl_crystal_F_000 710
_exptl_crystal_size_max 0.20
_exptl_crystal_size_mid 0.15
_exptl_crystal_size_min 0.10
_refine_diff_density_max 0.395
_refine_diff_density_min -0.524
_refine_ls_extinction_method none
_refine_ls_goodness_of_fit_ref 1.041
_refine_ls_hydrogen_treatment mixed
_refine_ls_matrix_type full
_refine_ls_number_parameters 385
_refine_ls_number_reflns 6345
_refine_ls_number_restraints 3
_refine_ls_restrained_S_all 1.041
_refine_ls_R_factor_all 0.0584
_refine_ls_R_factor_gt 0.0412
_refine_ls_shift/su_max 0.001
_refine_ls_shift/su_mean 0.000
_refine_ls_structure_factor_coef Fsqd
_refine_ls_weighting_details 'calc w=1/[\s^2^(Fo^2^)+(0.0461P)^2^+0.9049P] where P=(Fo^2^+2Fc^2^)/3'
_refine_ls_weighting_scheme calc
_refine_ls_wR_factor_gt 0.1006
_refine_ls_wR_factor_ref 0.1116
_reflns_number_gt 4744
_reflns_number_total 6345
_reflns_threshold_expression I>2\s(I)
_cod_data_source_file gk2021.cif
_cod_data_source_block I
_cod_original_sg_symbol_H-M 'P  -1'
_cod_database_code 2210238
_cod_database_fobs_code 2210238

loop_
_symmetry_equiv_pos_as_xyz
'x, y, z'
'-x, -y, -z'

loop_
_atom_site_type_symbol
_atom_site_label
_atom_site_fract_x
_atom_site_fract_y
_atom_site_fract_z
_atom_site_U_iso_or_equiv
_atom_site_adp_type
_atom_site_calc_flag
_atom_site_refinement_flags
_atom_site_occupancy
Cu Cu1 0.82139(4) 0.77380(3) 0.49726(2) 0.03767(11) Uani d . 1
Cl Cl1 0.80911(18) 0.55951(12) -0.00631(8) 0.1054(4) Uani d . 1
Cl Cl2 0.47841(11) 0.46623(7) 0.26475(7) 0.0624(2) Uani d . 1
Cl Cl3 0.18837(13) 1.15524(10) 1.09429(8) 0.0806(3) Uani d . 1
Cl Cl4 0.77288(11) 1.22261(9) 0.99135(7) 0.0746(3) Uani d . 1
N N1 0.9527(3) 0.73088(19) 0.38873(17) 0.0376(5) Uani d . 1
N N2 0.7937(3) 0.60307(19) 0.47716(17) 0.0380(5) Uani d . 1
O O1w 1.0545(3) 0.85730(17) 0.61717(17) 0.0482(5) Uani d D 1
O O1 0.6809(3) 0.79873(17) 0.59608(15) 0.0478(5) Uani d . 1
O O2 0.8491(3) 0.96983(19) 0.71038(17) 0.0570(6) Uani d . 1
O O3 0.6183(3) 1.02301(18) 0.80845(16) 0.0540(6) Uani d . 1
O O4 0.8053(2) 0.91330(16) 0.47212(15) 0.0424(4) Uani d . 1
O O5 0.6803(3) 1.03376(17) 0.43912(17) 0.0513(5) Uani d . 1
O O6 0.5313(3) 0.71996(16) 0.35554(15) 0.0470(5) Uani d . 1
C C1 0.7160(5) 0.6071(3) 0.0960(2) 0.0605(9) Uani d . 1
C C2 0.6402(4) 0.5264(3) 0.1329(2) 0.0559(8) Uani d . 1
C C3 0.5749(4) 0.5669(2) 0.2179(2) 0.0442(7) Uani d . 1
C C4 0.5869(3) 0.6867(2) 0.2668(2) 0.0420(6) Uani d . 1
C C5 0.6579(4) 0.7642(3) 0.2250(2) 0.0524(8) Uani d . 1
C C6 0.7241(5) 0.7241(3) 0.1400(2) 0.0610(9) Uani d . 1
C C7 0.5195(4) 0.8397(2) 0.3972(2) 0.0489(7) Uani d . 1
C C8 0.6811(3) 0.9352(2) 0.4394(2) 0.0395(6) Uani d . 1
C C9 0.7169(4) 0.8957(2) 0.6746(2) 0.0430(6) Uani d . 1
C C10 0.5704(4) 0.9132(2) 0.7228(2) 0.0458(7) Uani d . 1
C C11 0.5110(4) 1.0468(2) 0.8703(2) 0.0412(6) Uani d . 1
C C12 0.5704(4) 1.1427(2) 0.9628(2) 0.0444(7) Uani d . 1
C C13 0.4729(4) 1.1743(3) 1.0318(2) 0.0502(7) Uani d . 1
C C14 0.3121(4) 1.1113(3) 1.0075(2) 0.0487(7) Uani d . 1
C C15 0.2485(4) 1.0181(3) 0.9162(3) 0.0545(8) Uani d . 1
C C16 0.3480(4) 0.9862(3) 0.8475(2) 0.0501(7) Uani d . 1
C C17 1.0317(4) 0.7990(3) 0.3466(2) 0.0425(6) Uani d . 1
C C18 1.1157(4) 0.7560(3) 0.2703(2) 0.0484(7) Uani d . 1
C C19 1.1192(4) 0.6405(3) 0.2375(2) 0.0510(7) Uani d . 1
C C20 1.0376(4) 0.5653(2) 0.2801(2) 0.0431(6) Uani d . 1
C C21 1.0301(4) 0.4424(3) 0.2518(2) 0.0531(8) Uani d . 1
C C22 0.9480(4) 0.3773(3) 0.2971(3) 0.0558(8) Uani d . 1
C C23 0.8639(3) 0.4270(2) 0.3758(2) 0.0439(7) Uani d . 1
C C24 0.7757(4) 0.3649(3) 0.4264(3) 0.0520(8) Uani d . 1
C C25 0.6992(4) 0.4220(3) 0.4993(3) 0.0530(8) Uani d . 1
C C26 0.7118(4) 0.5419(3) 0.5234(2) 0.0458(7) Uani d . 1
C C27 0.8688(3) 0.5469(2) 0.4041(2) 0.0357(6) Uani d . 1
C C28 0.9559(3) 0.6157(2) 0.3562(2) 0.0365(6) Uani d . 1
H H1w1 1.127(3) 0.894(2) 0.595(3) 0.072 Uiso d D 1
H H1w2 1.010(4) 0.904(2) 0.655(2) 0.072 Uiso d D 1
H H2A 0.6332 0.4463 0.1013 0.067 Uiso calc R 1
H H5A 0.6613 0.8438 0.2543 0.063 Uiso calc R 1
H H6A 0.7737 0.7768 0.1130 0.073 Uiso calc R 1
H H7A 0.4575 0.8470 0.4505 0.059 Uiso calc R 1
H H7B 0.4595 0.8540 0.3450 0.059 Uiso calc R 1
H H10A 0.4852 0.9140 0.6746 0.055 Uiso calc R 1
H H10B 0.5287 0.8485 0.7432 0.055 Uiso calc R 1
H H13A 0.5151 1.2373 1.0938 0.060 Uiso calc R 1
H H15A 0.1391 0.9767 0.9005 0.065 Uiso calc R 1
H H16A 0.3048 0.9234 0.7855 0.060 Uiso calc R 1
H H17A 1.0311 0.8780 0.3688 0.051 Uiso calc R 1
H H18A 1.1692 0.8056 0.2417 0.058 Uiso calc R 1
H H19A 1.1757 0.6117 0.1868 0.061 Uiso calc R 1
H H21A 1.0830 0.4070 0.2012 0.064 Uiso calc R 1
H H22A 0.9456 0.2979 0.2769 0.067 Uiso calc R 1
H H24A 0.7694 0.2854 0.4105 0.062 Uiso calc R 1
H H25A 0.6392 0.3813 0.5325 0.064 Uiso calc R 1
H H26A 0.6607 0.5801 0.5738 0.055 Uiso calc R 1

loop_
_atom_site_aniso_label
_atom_site_aniso_U_11
_atom_site_aniso_U_22
_atom_site_aniso_U_33
_atom_site_aniso_U_12
_atom_site_aniso_U_13
_atom_site_aniso_U_23
Cu1 0.0432(2) 0.02958(17) 0.04026(19) 0.01107(13) 0.01490(14) 0.01162(13)
Cl1 0.1349(11) 0.1145(10) 0.0642(6) 0.0403(8) 0.0575(7) 0.0197(6)
Cl2 0.0729(6) 0.0393(4) 0.0615(5) 0.0023(4) 0.0186(4) 0.0115(3)
Cl3 0.0756(7) 0.0861(7) 0.0817(7) 0.0267(5) 0.0468(6) 0.0249(5)
Cl4 0.0522(5) 0.0683(6) 0.0687(6) -0.0053(4) 0.0158(4) -0.0001(4)
N1 0.0380(12) 0.0359(12) 0.0388(12) 0.0099(9) 0.0096(10) 0.0143(10)
N2 0.0386(12) 0.0303(11) 0.0435(12) 0.0091(9) 0.0091(10) 0.0127(9)
O1w 0.0450(12) 0.0420(11) 0.0560(13) 0.0128(9) 0.0109(10) 0.0169(10)
O1 0.0535(13) 0.0364(10) 0.0488(11) 0.0093(9) 0.0228(10) 0.0101(9)
O2 0.0545(14) 0.0460(12) 0.0556(13) 0.0043(10) 0.0239(11) 0.0056(10)
O3 0.0523(13) 0.0420(11) 0.0527(12) 0.0078(9) 0.0232(10) 0.0018(9)
O4 0.0404(11) 0.0343(10) 0.0540(12) 0.0129(8) 0.0116(9) 0.0169(9)
O5 0.0518(13) 0.0408(11) 0.0693(14) 0.0204(9) 0.0194(11) 0.0243(10)
O6 0.0548(13) 0.0340(10) 0.0456(11) 0.0118(9) 0.0173(10) 0.0068(8)
C1 0.074(2) 0.070(2) 0.0362(16) 0.0255(18) 0.0163(16) 0.0149(15)
C2 0.062(2) 0.0490(18) 0.0459(17) 0.0177(15) 0.0096(15) 0.0051(14)
C3 0.0456(17) 0.0402(15) 0.0396(15) 0.0108(12) 0.0048(12) 0.0090(12)
C4 0.0403(16) 0.0440(15) 0.0382(14) 0.0122(12) 0.0050(12) 0.0125(12)
C5 0.069(2) 0.0460(17) 0.0430(16) 0.0194(15) 0.0090(15) 0.0172(14)
C6 0.080(3) 0.069(2) 0.0423(17) 0.0214(18) 0.0138(17) 0.0298(16)
C7 0.0454(17) 0.0412(16) 0.0557(18) 0.0156(13) 0.0155(14) 0.0105(13)
C8 0.0469(16) 0.0345(14) 0.0389(14) 0.0175(12) 0.0193(12) 0.0103(11)
C9 0.0541(18) 0.0390(15) 0.0392(15) 0.0146(13) 0.0188(13) 0.0159(12)
C10 0.0497(17) 0.0397(15) 0.0418(15) 0.0112(13) 0.0132(13) 0.0086(12)
C11 0.0448(16) 0.0373(14) 0.0442(15) 0.0154(12) 0.0156(13) 0.0149(12)
C12 0.0458(17) 0.0385(15) 0.0451(16) 0.0086(12) 0.0119(13) 0.0133(12)
C13 0.061(2) 0.0473(17) 0.0402(15) 0.0144(14) 0.0144(14) 0.0144(13)
C14 0.0537(19) 0.0494(17) 0.0516(17) 0.0209(14) 0.0233(15) 0.0224(14)
C15 0.0436(18) 0.0522(18) 0.066(2) 0.0120(14) 0.0153(15) 0.0216(16)
C16 0.0486(18) 0.0441(16) 0.0490(17) 0.0098(13) 0.0093(14) 0.0105(13)
C17 0.0438(16) 0.0402(15) 0.0450(15) 0.0095(12) 0.0105(13) 0.0193(12)
C18 0.0480(18) 0.0533(18) 0.0449(16) 0.0104(14) 0.0144(14) 0.0213(14)
C19 0.0484(18) 0.0595(19) 0.0388(15) 0.0136(14) 0.0150(13) 0.0113(14)
C20 0.0414(16) 0.0426(15) 0.0373(14) 0.0136(12) 0.0052(12) 0.0060(12)
C21 0.0559(19) 0.0429(16) 0.0514(18) 0.0212(14) 0.0149(15) 0.0025(14)
C22 0.063(2) 0.0334(15) 0.0594(19) 0.0161(14) 0.0097(16) 0.0044(14)
C23 0.0407(16) 0.0330(14) 0.0492(16) 0.0080(12) 0.0020(13) 0.0093(12)
C24 0.0495(18) 0.0324(15) 0.068(2) 0.0056(13) 0.0030(15) 0.0180(14)
C25 0.0499(18) 0.0410(16) 0.067(2) 0.0019(13) 0.0073(16) 0.0282(15)
C26 0.0444(17) 0.0443(16) 0.0507(17) 0.0091(13) 0.0134(14) 0.0219(13)
C27 0.0352(14) 0.0272(12) 0.0388(14) 0.0094(10) 0.0040(11) 0.0065(10)
C28 0.0388(15) 0.0294(13) 0.0362(13) 0.0098(11) 0.0041(11) 0.0076(10)

loop_
_atom_type_symbol
_atom_type_description
_atom_type_scat_dispersion_real
_atom_type_scat_dispersion_imag
_atom_type_scat_source
C C 0.0033 0.0016 'International Tables Vol C Tables 4.2.6.8 and 6.1.1.4'
H H 0.0000 0.0000 'International Tables Vol C Tables 4.2.6.8 and 6.1.1.4'
N N 0.0061 0.0033 'International Tables Vol C Tables 4.2.6.8 and 6.1.1.4'
O O 0.0106 0.0060 'International Tables Vol C Tables 4.2.6.8 and 6.1.1.4'
Cu Cu 0.3201 1.2651 'International Tables Vol C Tables 4.2.6.8 and 6.1.1.4'
Cl Cl 0.1484 0.1585 'International Tables Vol C Tables 4.2.6.8 and 6.1.1.4'

loop_
_geom_angle_atom_site_label_1
_geom_angle_atom_site_label_2
_geom_angle_atom_site_label_3
_geom_angle
_geom_angle_publ_flag
N1 Cu1 N2 81.48(9) yes
N1 Cu1 O1w 90.02(9) yes
N2 Cu1 O1w 98.15(9) yes
O1 Cu1 N1 174.21(8) yes
O1 Cu1 N2 93.55(9) yes
O1 Cu1 O4 92.87(9) yes
O1 Cu1 O1w 93.65(9) yes
O4 Cu1 N1 90.97(9) yes
O4 Cu1 N2 161.12(9) yes
O4 Cu1 O1w 99.14(8) yes
Cu1 O1w H1w1 109(3) no
Cu1 O1w H1w2 90(3) no
N1 C17 C18 122.0(3) no
N1 C17 H17A 119.0 no
N1 C28 C20 123.4(3) no
N1 C28 C27 115.8(2) no
N2 C26 C25 122.5(3) no
N2 C26 H26A 118.7 no
N2 C27 C23 122.9(3) no
N2 C27 C28 116.8(2) no
O1 C9 C10 111.8(3) no
O2 C9 O1 127.5(3) no
O2 C9 C10 120.7(2) no
O3 C10 C9 108.8(2) no
O3 C10 H10A 109.9 no
O3 C10 H10B 109.9 no
O3 C11 C12 116.7(3) no
O3 C11 C16 125.3(3) no
O4 C8 C7 120.8(2) no
O5 C8 O4 123.6(3) no
O5 C8 C7 115.5(3) no
O6 C4 C3 116.9(3) no
O6 C4 C5 124.6(3) no
O6 C7 C8 114.9(2) no
O6 C7 H7A 108.5 no
O6 C7 H7B 108.5 no
C1 C2 C3 118.5(3) no
C1 C2 H2A 120.7 no
C1 C6 C5 119.6(3) no
C1 C6 H6A 120.2 no
C2 C1 Cl1 119.3(3) no
C2 C3 C4 121.2(3) no
C2 C3 Cl2 119.0(2) no
C3 C2 H2A 120.7 no
C4 O6 C7 116.5(2) no
C4 C3 Cl2 119.8(2) no
C4 C5 H5A 119.8 no
C5 C4 C3 118.5(3) no
C5 C6 H6A 120.2 no
C6 C1 Cl1 119.1(3) no
C6 C1 C2 121.6(3) no
C6 C5 C4 120.5(3) no
C6 C5 H5A 119.8 no
C8 O4 Cu1 128.82(18) no
C8 C7 H7A 108.5 no
C8 C7 H7B 108.5 no
C9 O1 Cu1 120.90(19) no
C9 C10 H10A 109.9 no
C9 C10 H10B 109.9 no
C11 O3 C10 117.8(2) no
C11 C12 Cl4 118.8(2) no
C11 C16 C15 120.7(3) no
C11 C16 H16A 119.7 no
C12 C13 H13A 120.6 no
C13 C12 C11 121.7(3) no
C13 C12 Cl4 119.5(2) no
C13 C14 Cl3 118.4(2) no
C14 C13 C12 118.9(3) no
C14 C13 H13A 120.6 no
C14 C15 C16 119.7(3) no
C14 C15 H15A 120.2 no
C15 C14 Cl3 120.6(3) no
C15 C14 C13 121.0(3) no
C15 C16 H16A 119.7 no
C16 C11 C12 118.0(3) no
C16 C15 H15A 120.2 no
C17 N1 C28 118.3(2) no
C17 N1 Cu1 128.48(19) no
C17 C18 H18A 120.1 no
C18 C17 H17A 119.0 no
C18 C19 C20 120.1(3) no
C18 C19 H19A 119.9 no
C19 C18 C17 119.8(3) no
C19 C18 H18A 120.1 no
C19 C20 C21 125.7(3) no
C20 C19 H19A 119.9 no
C20 C21 H21A 119.3 no
C20 C28 C27 120.8(2) no
C21 C22 C23 121.9(3) no
C21 C22 H22A 119.1 no
C22 C21 C20 121.3(3) no
C22 C21 H21A 119.3 no
C23 C22 H22A 119.1 no
C23 C24 H24A 120.2 no
C23 C27 C28 120.3(2) no
C24 C23 C22 125.2(3) no
C24 C25 C26 119.5(3) no
C24 C25 H25A 120.2 no
C25 C24 C23 119.6(3) no
C25 C24 H24A 120.2 no
C25 C26 H26A 118.7 no
C26 N2 Cu1 128.8(2) no
C26 N2 C27 118.4(2) no
C26 C25 H25A 120.2 no
C27 N2 Cu1 112.74(18) no
C27 C23 C22 117.8(3) no
C27 C23 C24 117.1(3) no
C28 N1 Cu1 113.17(18) no
C28 C20 C19 116.3(3) no
C28 C20 C21 117.9(3) no
H1w1 O1w H1w2 110.9(17) no
H7A C7 H7B 107.5 no
H10A C10 H10B 108.3 no

loop_
_geom_bond_atom_site_label_1
_geom_bond_atom_site_label_2
_geom_bond_distance
_geom_bond_publ_flag
Cu1 O1 1.947(2) yes
Cu1 O4 1.950(2) yes
Cu1 N1 2.013(2) yes
Cu1 N2 2.017(2) yes
Cu1 O1w 2.289(2) yes
Cl1 C1 1.734(3) ?
Cl2 C3 1.733(3) ?
Cl3 C14 1.746(3) ?
Cl4 C12 1.732(3) ?
O1 C9 1.282(3) ?
O2 C9 1.224(4) ?
O4 C8 1.258(3) ?
O5 C8 1.245(3) ?
N1 C17 1.327(3) no
N1 C28 1.362(3) no
N2 C26 1.324(4) no
N2 C27 1.356(3) no
O1w H1w1 0.85(3) no
O1w H1w2 0.84(3) no
O3 C10 1.426(3) no
O3 C11 1.357(3) no
O6 C4 1.371(3) no
O6 C7 1.441(3) no
C1 C2 1.379(5) no
C1 C6 1.361(5) no
C2 C3 1.380(4) no
C2 H2A 0.9300 no
C3 C4 1.391(4) no
C4 C5 1.384(4) no
C5 C6 1.384(4) no
C5 H5A 0.9300 no
C6 H6A 0.9300 no
C7 C8 1.520(4) no
C7 H7A 0.9700 no
C7 H7B 0.9700 no
C9 C10 1.522(4) no
C10 H10A 0.9700 no
C10 H10B 0.9700 no
C11 C12 1.394(4) no
C11 C16 1.382(4) no
C12 C13 1.374(4) no
C13 C14 1.373(5) no
C13 H13A 0.9300 no
C14 C15 1.372(5) no
C15 C16 1.386(4) no
C15 H15A 0.9300 no
C16 H16A 0.9300 no
C17 C18 1.393(4) no
C17 H17A 0.9300 no
C18 C19 1.366(4) no
C18 H18A 0.9300 no
C19 C20 1.404(4) no
C19 H19A 0.9300 no
C20 C21 1.436(4) no
C20 C28 1.401(4) no
C21 C22 1.346(5) no
C21 H21A 0.9300 no
C22 C23 1.438(4) no
C22 H22A 0.9300 no
C23 C24 1.406(4) no
C23 C27 1.404(4) no
C24 C25 1.366(5) no
C24 H24A 0.9300 no
C25 C26 1.398(4) no
C25 H25A 0.9300 no
C26 H26A 0.9300 no
C27 C28 1.425(4) no

loop_
_geom_hbond_atom_site_label_D
_geom_hbond_atom_site_label_H
_geom_hbond_atom_site_label_A
_geom_hbond_site_symmetry_A
_geom_hbond_distance_DH
_geom_hbond_distance_HA
_geom_hbond_distance_DA
_geom_hbond_angle_DHA
_geom_hbond_publ_flag
O1w H1w1 O5 2_776 0.85(3) 1.90(3) 2.739(3) 168(4) yes
O1w H1w2 O2 . 0.84(3) 1.88(3) 2.682(3) 161(3) yes

loop_
_geom_torsion_atom_site_label_1
_geom_torsion_atom_site_label_2
_geom_torsion_atom_site_label_3
_geom_torsion_atom_site_label_4
_geom_torsion
_geom_torsion_publ_flag
Cu1 N1 C17 C18 -178.8(2) no
Cu1 N2 C26 C25 178.0(2) no
Cu1 N1 C28 C20 179.0(2) no
Cu1 N2 C27 C23 -178.9(2) no
Cu1 N2 C27 C28 1.4(3) no
Cu1 O1 C9 O2 -17.5(4) no
Cu1 O1 C9 C10 161.8(2) no
Cu1 O4 C8 O5 169.6(2) no
Cu1 O4 C8 C7 -10.3(4) no
Cl1 C1 C2 C3 176.3(3) no
Cl1 C1 C6 C5 -176.5(3) no
Cl2 C3 C4 O6 5.0(4) no
Cl2 C3 C4 C5 -177.0(2) no
Cl3 C14 C15 C16 178.6(3) no
Cl4 C12 C13 C14 179.0(2) no
N1 Cu1 N2 C26 -179.8(3) no
N1 Cu1 N2 C27 -1.27(18) no
N1 Cu1 O4 C8 115.1(2) no
N1 C17 C18 C19 -0.6(5) no
N2 Cu1 N1 C17 -179.6(3) no
N2 Cu1 N1 C28 0.97(18) no
N2 Cu1 O1 C9 139.7(2) no
N2 Cu1 O4 C8 49.2(4) no
N2 C27 C28 N1 -0.6(4) no
N2 C27 C28 C20 179.8(2) no
O1 Cu1 N2 C26 -2.8(3) no
O1 Cu1 N2 C27 175.7(2) no
O1 Cu1 O4 C8 -60.5(2) no
O1 C9 C10 O3 -179.2(2) no
O2 C9 C10 O3 0.2(4) no
O3 C11 C12 C13 -179.4(3) no
O3 C11 C12 Cl4 0.0(4) no
O3 C11 C16 C15 -179.8(3) no
O4 Cu1 N1 C17 17.7(3) no
O4 Cu1 N1 C28 -161.7(2) no
O4 Cu1 N2 C26 -112.4(3) no
O4 Cu1 N2 C27 66.1(3) no
O4 Cu1 O1 C9 -58.1(2) no
O6 C4 C5 C6 174.0(3) no
O6 C7 C8 O4 -26.9(4) no
O6 C7 C8 O5 153.2(3) no
O1w Cu1 N1 C17 -81.4(2) no
O1w Cu1 N1 C28 99.20(19) no
O1w Cu1 N2 C26 91.4(3) no
O1w Cu1 N2 C27 -90.1(2) no
O1w Cu1 O1 C9 41.3(2) no
O1w Cu1 O4 C8 -154.7(2) no
C1 C2 C3 C4 -1.0(5) no
C1 C2 C3 Cl2 179.7(3) no
C2 C1 C6 C5 1.4(6) no
C2 C3 C4 O6 -174.3(3) no
C2 C3 C4 C5 3.6(5) no
C3 C4 C5 C6 -3.8(5) no
C4 O6 C7 C8 -70.7(3) no
C4 C5 C6 C1 1.4(5) no
C6 C1 C2 C3 -1.6(5) no
C7 O6 C4 C3 -170.3(3) no
C7 O6 C4 C5 11.9(4) no
C10 O3 C11 C12 168.1(3) no
C10 O3 C11 C16 -13.9(4) no
C11 O3 C10 C9 -170.6(2) no
C11 C12 C13 C14 -1.5(5) no
C12 C11 C16 C15 -1.8(5) no
C12 C13 C14 Cl3 -178.1(2) no
C12 C13 C14 C15 0.0(5) no
C13 C14 C15 C16 0.6(5) no
C14 C15 C16 C11 0.3(5) no
C16 C11 C12 C13 2.4(5) no
C16 C11 C12 Cl4 -178.1(2) no
C17 N1 C28 C20 -0.4(4) no
C17 N1 C28 C27 -180.0(2) no
C17 C18 C19 C20 0.4(5) no
C18 C19 C20 C21 179.2(3) no
C18 C19 C20 C28 -0.2(4) no
C19 C20 C21 C22 -179.8(3) no
C19 C20 C28 N1 0.2(4) no
C19 C20 C28 C27 179.7(3) no
C20 C21 C22 C23 0.0(5) no
C21 C20 C28 N1 -179.2(3) no
C21 C20 C28 C27 0.3(4) no
C21 C22 C23 C24 179.9(3) no
C21 C22 C23 C27 0.4(5) no
C22 C23 C24 C25 -179.2(3) no
C22 C23 C27 N2 179.8(3) no
C22 C23 C27 C28 -0.5(4) no
C23 C24 C25 C26 -0.9(5) no
C23 C27 C28 N1 179.7(2) no
C23 C27 C28 C20 0.1(4) no
C24 C23 C27 N2 0.3(4) no
C24 C23 C27 C28 180.0(3) no
C24 C25 C26 N2 1.0(5) no
C26 N2 C27 C23 -0.2(4) no
C26 N2 C27 C28 -179.9(3) no
C27 N2 C26 C25 -0.4(4) no
C27 C23 C24 C25 0.3(4) no
C28 N1 C17 C18 0.6(4) no
C28 C20 C21 C22 -0.4(5) no
